data_4315106
loop_
_publ_author_name
'Gina M. Chiarella'
'F. Albert Cotton'
'Carlos A. Murillo'
'Mark D. Young'
'Qinliang Zhao'

_publ_section_title
;
 Large Changes in Electronic Structures of Ru26+ Species Caused by the
 Variations of the Bite Angle of Guanidinate Ligands: Tuning Magnetic
 Behavior
;
_journal_name_full 'Inorganic Chemistry'
_journal_page_first 3051
_journal_page_last 3056
_journal_paper_doi 10.1021/ic100100a
_journal_volume 49
_journal_year 2010
_chemical_formula_moiety 'C20 H32 Cl2 N12 Ru2'
_chemical_formula_sum 'C20 H32 Cl2 N12 Ru2'
_chemical_formula_weight 713.62
_chemical_name_common Ru2(tbo)4Cl2
_chemical_name_systematic
; 
 ? 
;
_space_group_IT_number 87
_symmetry_cell_setting tetragonal
_symmetry_space_group_name_Hall '-I 4'
_symmetry_space_group_name_H-M 'I 4/m'
_atom_sites_solution_hydrogens geom
_atom_sites_solution_primary direct
_atom_sites_solution_secondary difmap
_audit_creation_method SHELXL-97
_cell_angle_alpha 90.00
_cell_angle_beta 90.00
_cell_angle_gamma 90.00
_cell_formula_units_Z 2
_cell_length_a 8.827(2)
_cell_length_b 8.827(2)
_cell_length_c 15.280(6)
_cell_measurement_reflns_used 471
_cell_measurement_temperature 30(2)
_cell_measurement_theta_max 27.22
_cell_measurement_theta_min 2.66
_cell_volume 1190.6(6)
_computing_cell_refinement 'SMART (Bruker, 2001)'
_computing_data_collection 'SMART (Bruker, 2001)'
_computing_data_reduction 'SMART (Bruker, 2001)'
_computing_molecular_graphics 'SHELXL97 (Sheldrick, 2008)'
_computing_publication_material 'SHELXL97 (Sheldrick, 2008)'
_computing_structure_refinement 'SHELXL-97 (Sheldrick, 1997)'
_computing_structure_solution 'SHELXS-97 (Sheldrick, 1990)'
_diffrn_ambient_temperature 30(2)
_diffrn_measured_fraction_theta_full 0.996
_diffrn_measured_fraction_theta_max 0.996
_diffrn_measurement_device_type 'Bruker SMART 1K CCD area-detector'
_diffrn_measurement_method 'phi and omega scans'
_diffrn_radiation_monochromator graphite
_diffrn_radiation_source 'fine-focus sealed tube'
_diffrn_radiation_type MoK\a
_diffrn_radiation_wavelength 0.71073
_diffrn_reflns_av_R_equivalents 0.0866
_diffrn_reflns_av_sigmaI/netI 0.0685
_diffrn_reflns_limit_h_max 8
_diffrn_reflns_limit_h_min -11
_diffrn_reflns_limit_k_max 11
_diffrn_reflns_limit_k_min -11
_diffrn_reflns_limit_l_max 19
_diffrn_reflns_limit_l_min -16
_diffrn_reflns_number 3417
_diffrn_reflns_theta_full 27.48
_diffrn_reflns_theta_max 27.48
_diffrn_reflns_theta_min 2.66
_diffrn_standards_decay_% 0
_diffrn_standards_interval_count 0
_diffrn_standards_interval_time 0
_diffrn_standards_number 0
_exptl_absorpt_coefficient_mu 1.532
_exptl_absorpt_correction_T_max 0.9273
_exptl_absorpt_correction_T_min 0.8619
_exptl_absorpt_correction_type multi-scan
_exptl_absorpt_process_details '(SADABS; Sheldrick, 2004)'
_exptl_crystal_colour black
_exptl_crystal_density_diffrn 1.991
_exptl_crystal_density_method 'not measured'
_exptl_crystal_description block
_exptl_crystal_F_000 716
_exptl_crystal_size_max 0.10
_exptl_crystal_size_mid 0.10
_exptl_crystal_size_min 0.05
_refine_diff_density_max 1.655
_refine_diff_density_min -1.5906
_refine_diff_density_rms 0.156
_refine_ls_extinction_method none
_refine_ls_goodness_of_fit_ref 1.116
_refine_ls_hydrogen_treatment constr
_refine_ls_matrix_type full
_refine_ls_number_parameters 49
_refine_ls_number_reflns 716
_refine_ls_number_restraints 9
_refine_ls_restrained_S_all 1.209
_refine_ls_R_factor_all 0.1162
_refine_ls_R_factor_gt 0.0536
_refine_ls_shift/su_max 0.000
_refine_ls_shift/su_mean 0.000
_refine_ls_structure_factor_coef Fsqd
_refine_ls_weighting_details 'calc w=1/[\s^2^(Fo^2^)+(0.0470P)^2^+4.0000P] where P=(Fo^2^+2Fc^2^)/3'
_refine_ls_weighting_scheme calc
_refine_ls_wR_factor_gt 0.1030
_refine_ls_wR_factor_ref 0.1247
_reflns_number_gt 416
_reflns_number_total 716
_reflns_threshold_expression >2sigma(I)
_cod_data_source_file ic100100a_si_001_5.cif
_cod_data_source_block Ru2(tbo)4Cl2-30K-spgr:87
_cod_depositor_comments
;
The following automatic conversions were performed:

'_symmetry_cell_setting' value 'Tetragonal' changed to 'tetragonal'
according to the built-in table from CIF Core dictionary named
'cif_core.dic' version 2.4.1 from 2010-06-29.

Automatic conversion script
Id: cif_fix_values 1646 2011-03-28 12:23:43Z adriana 
;
_cod_database_code 4315106

loop_
_symmetry_equiv_pos_as_xyz
'x, y, z'
'-x, -y, z'
'-y, x, z'
'y, -x, z'
'x+1/2, y+1/2, z+1/2'
'-x+1/2, -y+1/2, z+1/2'
'-y+1/2, x+1/2, z+1/2'
'y+1/2, -x+1/2, z+1/2'
'-x, -y, -z'
'x, y, -z'
'y, -x, -z'
'-y, x, -z'
'-x+1/2, -y+1/2, -z+1/2'
'x+1/2, y+1/2, -z+1/2'
'y+1/2, -x+1/2, -z+1/2'
'-y+1/2, x+1/2, -z+1/2'

loop_
_atom_site_label
_atom_site_type_symbol
_atom_site_fract_x
_atom_site_fract_y
_atom_site_fract_z
_atom_site_U_iso_or_equiv
_atom_site_adp_type
_atom_site_occupancy
_atom_site_symmetry_multiplicity
_atom_site_calc_flag
_atom_site_refinement_flags
_atom_site_disorder_assembly
_atom_site_disorder_group
Ru1 Ru 0.5000 0.5000 0.58179(10) 0.0318(4) Uani 1 4 d S . .
Cl1 Cl 0.5000 0.5000 0.7447(2) 0.0345(10) Uani 1 4 d S . .
N1 N 0.7090(6) 0.5938(6) 0.5776(4) 0.0298(12) Uani 1 1 d . . .
C1 C 0.7633(13) 0.6234(11) 0.5000 0.029(2) Uani 1 2 d S . .
C2 C 0.8200(9) 0.6494(9) 0.6429(5) 0.0332(18) Uani 1 1 d D . .
H1A H 0.8518 0.5668 0.6826 0.040 Uiso 1 1 calc R . .
H1B H 0.7767 0.7329 0.6781 0.040 Uiso 1 1 calc R . .
C3 C 0.9557(8) 0.7061(8) 0.5870(5) 0.0334(16) Uani 1 1 d D . .
H2A H 0.9974 0.8025 0.6095 0.040 Uiso 1 1 calc R A 1
H2B H 1.0374 0.6295 0.5833 0.040 Uiso 1 1 calc R A 1
N2 N 0.8756(15) 0.7271(14) 0.5000 0.022(3) Uani 0.620(15) 2 d SPDU . 1
N2A N 0.922(2) 0.646(2) 0.5000 0.022(3) Uani 0.380(15) 2 d SPD . 2

loop_
_atom_site_aniso_label
_atom_site_aniso_U_11
_atom_site_aniso_U_22
_atom_site_aniso_U_33
_atom_site_aniso_U_23
_atom_site_aniso_U_13
_atom_site_aniso_U_12
Ru1 0.0435(6) 0.0435(6) 0.0084(5) 0.000 0.000 0.000
Cl1 0.0449(15) 0.0449(15) 0.0139(17) 0.000 0.000 0.000
N1 0.045(3) 0.035(3) 0.009(2) -0.004(3) 0.000(3) 0.002(2)
C1 0.046(7) 0.024(5) 0.018(5) 0.000 0.000 -0.018(5)
C2 0.048(5) 0.035(4) 0.016(3) -0.001(3) -0.001(3) -0.018(4)
C3 0.053(4) 0.034(4) 0.012(3) -0.007(4) -0.001(4) -0.017(3)
N2 0.039(6) 0.008(6) 0.019(4) 0.000 0.000 0.001(5)
N2A 0.039(6) 0.008(6) 0.019(4) 0.000 0.000 0.001(5)

loop_
_atom_type_symbol
_atom_type_description
_atom_type_scat_dispersion_real
_atom_type_scat_dispersion_imag
_atom_type_scat_source
C C 0.0033 0.0016 'International Tables Vol C Tables 4.2.6.8 and 6.1.1.4'
H H 0.0000 0.0000 'International Tables Vol C Tables 4.2.6.8 and 6.1.1.4'
N N 0.0061 0.0033 'International Tables Vol C Tables 4.2.6.8 and 6.1.1.4'
Cl Cl 0.1484 0.1585 'International Tables Vol C Tables 4.2.6.8 and 6.1.1.4'
Ru Ru -1.2594 0.8363 'International Tables Vol C Tables 4.2.6.8 and 6.1.1.4'

loop_
_geom_angle_atom_site_label_1
_geom_angle_atom_site_label_2
_geom_angle_atom_site_label_3
_geom_angle
_geom_angle_site_symmetry_1
_geom_angle_site_symmetry_3
_geom_angle_publ_flag
N1 Ru1 N1 176.4(3) . 2_665 ?
N1 Ru1 N1 89.943(11) . 4_565 ?
N1 Ru1 N1 89.943(12) 2_665 4_565 ?
N1 Ru1 N1 89.943(12) . 3_655 ?
N1 Ru1 N1 89.943(11) 2_665 3_655 ?
N1 Ru1 N1 176.4(3) 4_565 3_655 ?
N1 Ru1 Cl1 91.81(17) . . ?
N1 Ru1 Cl1 91.81(17) 2_665 . ?
N1 Ru1 Cl1 91.81(17) 4_565 . ?
N1 Ru1 Cl1 91.81(17) 3_655 . ?
N1 Ru1 Ru1 88.19(17) . 9_666 ?
N1 Ru1 Ru1 88.19(17) 2_665 9_666 ?
N1 Ru1 Ru1 88.19(17) 4_565 9_666 ?
N1 Ru1 Ru1 88.19(17) 3_655 9_666 ?
Cl1 Ru1 Ru1 180.000(1) . 9_666 ?
C1 N1 C2 107.6(7) . . ?
C1 N1 Ru1 116.4(6) . . ?
C2 N1 Ru1 135.8(5) . . ?
N1 C1 N1 130.6(10) 10_556 . ?
N1 C1 N2 113.9(5) 10_556 . ?
N1 C1 N2 113.9(5) . . ?
N1 C1 N2A 113.1(6) 10_556 . ?
N1 C1 N2A 113.1(6) . . ?
N1 C2 C3 104.3(5) . . ?
N1 C2 H1A 110.9 . . ?
C3 C2 H1A 110.9 . . ?
N1 C2 H1B 110.9 . . ?
C3 C2 H1B 110.9 . . ?
H1A C2 H1B 108.9 . . ?
N2A C3 C2 103.1(9) . . ?
N2 C3 C2 99.3(7) . . ?
N2A C3 H2A 134.7 . . ?
N2 C3 H2A 111.9 . . ?
C2 C3 H2A 111.9 . . ?
N2A C3 H2B 81.5 . . ?
N2 C3 H2B 111.9 . . ?
C2 C3 H2B 111.9 . . ?
H2A C3 H2B 109.6 . . ?
C1 N2 C3 105.0(6) . . ?
C1 N2 C3 105.0(6) . 10_556 ?
C3 N2 C3 122.4(10) . 10_556 ?
C1 N2A C3 104.8(9) . . ?
C1 N2A C3 104.8(9) . 10_556 ?
C3 N2A C3 131.0(14) . 10_556 ?

loop_
_geom_bond_atom_site_label_1
_geom_bond_atom_site_label_2
_geom_bond_distance
_geom_bond_site_symmetry_2
_geom_bond_publ_flag
Ru1 N1 2.023(6) . ?
Ru1 N1 2.023(6) 2_665 ?
Ru1 N1 2.023(6) 4_565 ?
Ru1 N1 2.023(6) 3_655 ?
Ru1 Cl1 2.489(5) . ?
Ru1 Ru1 2.499(3) 9_666 ?
N1 C1 1.305(7) . ?
N1 C2 1.482(9) . ?
C1 N1 1.305(7) 10_556 ?
C1 N2 1.349(15) . ?
C1 N2A 1.41(2) . ?
C2 C3 1.553(11) . ?
C2 H1A 0.9900 . ?
C2 H1B 0.9900 . ?
C3 N2A 1.461(10) . ?
C3 N2 1.517(9) . ?
C3 H2A 0.9900 . ?
C3 H2B 0.9900 . ?
N2 C3 1.517(9) 10_556 ?
N2A C3 1.461(10) 10_556 ?

loop_
_geom_torsion_atom_site_label_1
_geom_torsion_atom_site_label_2
_geom_torsion_atom_site_label_3
_geom_torsion_atom_site_label_4
_geom_torsion
_geom_torsion_site_symmetry_1
_geom_torsion_site_symmetry_2
_geom_torsion_site_symmetry_3
_geom_torsion_site_symmetry_4
_geom_torsion_publ_flag
N1 Ru1 N1 C1 90.2(7) 4_565 . . . ?
N1 Ru1 N1 C1 -86.1(7) 3_655 . . . ?
Cl1 Ru1 N1 C1 -177.9(6) . . . . ?
Ru1 Ru1 N1 C1 2.1(6) 9_666 . . . ?
N1 Ru1 N1 C2 -94.4(7) 4_565 . . . ?
N1 Ru1 N1 C2 89.3(7) 3_655 . . . ?
Cl1 Ru1 N1 C2 -2.5(7) . . . . ?
Ru1 Ru1 N1 C2 177.5(7) 9_666 . . . ?
C2 N1 C1 N1 178.4(10) . . . 10_556 ?
Ru1 N1 C1 N1 -4.9(15) . . . 10_556 ?
C2 N1 C1 N2 -17.1(12) . . . . ?
Ru1 N1 C1 N2 159.6(8) . . . . ?
C2 N1 C1 N2A 20.6(12) . . . . ?
Ru1 N1 C1 N2A -162.8(9) . . . . ?
C1 N1 C2 C3 -4.2(9) . . . . ?
Ru1 N1 C2 C3 -179.9(4) . . . . ?
N1 C2 C3 N2A -12.1(10) . . . . ?
N1 C2 C3 N2 20.2(8) . . . . ?
N1 C1 N2 C3 -161.5(8) 10_556 . . . ?
N1 C1 N2 C3 31.3(12) . . . . ?
N2A C1 N2 C3 -65.1(6) . . . . ?
N1 C1 N2 C3 -31.3(12) 10_556 . . 10_556 ?
N1 C1 N2 C3 161.5(8) . . . 10_556 ?
N2A C1 N2 C3 65.1(6) . . . 10_556 ?
N2A C3 N2 C1 69.9(17) . . . . ?
C2 C3 N2 C1 -29.8(10) . . . . ?
N2A C3 N2 C3 -49.3(15) . . . 10_556 ?
C2 C3 N2 C3 -149.1(8) . . . 10_556 ?
N1 C1 N2A C3 169.3(9) 10_556 . . . ?
N1 C1 N2A C3 -28.8(14) . . . . ?
N2 C1 N2A C3 70.2(9) . . . . ?
N1 C1 N2A C3 28.8(14) 10_556 . . 10_556 ?
N1 C1 N2A C3 -169.3(9) . . . 10_556 ?
N2 C1 N2A C3 -70.2(9) . . . 10_556 ?
N2 C3 N2A C1 -63.6(16) . . . . ?
C2 C3 N2A C1 23.0(12) . . . . ?
N2 C3 N2A C3 61.8(17) . . . 10_556 ?
C2 C3 N2A C3 148.4(16) . . . 10_556 ?
